data_1575302
loop_
_publ_author_name
'Schwamm, Ryan J.'
'Bhide, Malavika A.'
'Nichol, Gary S.'
'Cowley, Michael J.'

_publ_section_title
;
 Reversible addition of ethene to gallium(i) monomers and dimers.
;
_journal_issue 29
_journal_name_full 'Chemical science'
_journal_page_first 13333
_journal_page_last 13344
_journal_paper_doi 10.1039/d4sc06894g
_journal_volume 16
_journal_year 2025
_chemical_formula_moiety 'C24 H37 Ga N P, B C24 F20, 2(C6 H5 F)'
_chemical_formula_sum 'C60 H47 B F22 Ga N P'
_chemical_formula_weight 1311.48
_space_group_crystal_system monoclinic
_space_group_IT_number 14
_space_group_name_Hall '-P 2yn'
_space_group_name_H-M_alt 'P 1 21/n 1'
_atom_sites_solution_hydrogens geom
_audit_creation_date 2025-03-10
_audit_creation_method
;
Olex2 1.5-beta
(compiled 2025.03.04 svn.red2d20d0 for OlexSys, GUI svn.r7188)
;
_audit_update_record
;
2025-03-21 deposited with the CCDC.	2025-04-10 downloaded from the CCDC.
;
_cell_angle_alpha 90
_cell_angle_beta 116.108(9)
_cell_angle_gamma 90
_cell_formula_units_Z 4
_cell_length_a 15.0973(13)
_cell_length_b 23.9872(10)
_cell_length_c 17.0383(9)
_cell_measurement_reflns_used 6970
_cell_measurement_temperature 100.00(10)
_cell_measurement_theta_max 69.9460
_cell_measurement_theta_min 3.2640
_cell_volume 5540.7(7)
_computing_cell_refinement 'CrysAlisPro 1.171.43.143a (Rigaku OD, 2024)'
_computing_data_collection 'CrysAlisPro system (CCD 43.143a 64-bit (release 25-10-2024))'
_computing_data_reduction 'CrysAlisPro 1.171.43.143a (Rigaku OD, 2024)'
_computing_molecular_graphics 'Olex2 1.5-beta (Dolomanov et al., 2009)'
_computing_publication_material 'Olex2 1.5-beta (Dolomanov et al., 2009)'
_computing_structure_refinement 'SHELXL 2018/3 (Sheldrick, 2015)'
_computing_structure_solution 'SHELXT 2018/2 (Sheldrick, 2018)'
_diffrn_ambient_environment N~2~
_diffrn_ambient_temperature 100.00(10)
_diffrn_detector 'Hybrid Pixel Array Detector'
_diffrn_detector_area_resol_mean 10.0000
_diffrn_detector_type 'HyPix-Arc 100'
_diffrn_measured_fraction_theta_full 0.980
_diffrn_measured_fraction_theta_max 0.932
_diffrn_measurement_details
;
List of Runs (angles in degrees, time in seconds):

  # Type    Start    End  Width  t~exp~   \w     \q     \k     \f   Frames
#--------------------------------------------------------------------------
  1  \w    -45.00  -8.00   0.50    1.00    --   40.06 -19.00 150.00   74
  2  \w     13.00  42.00   0.50    1.00    --  -43.56  19.00 150.00   58
  3  \w     11.00  42.00   0.50    1.00    --  -43.56  19.00 120.00   62
  4  \w     11.00  42.00   0.50    1.00    --  -43.56  19.00  90.00   62
  5  \w    -99.00 -11.00   0.50    1.00    --  -43.56 125.00-180.00  176
  6  \w     12.00  42.00   0.50    1.00    --  -43.56  19.00  60.00   60
  7  \w   -163.00-105.00   0.50    4.00    --  -91.57 -77.00-150.00  116
  8  \w    -65.00 -21.00   0.50    4.00    --  -91.57  77.00 150.00   88
  9  \w   -157.00 -66.00   0.50    4.00    --  -91.57 -30.00-120.00  182
 10  \w     31.00  74.00   0.50    4.00    --  102.22 -77.00 -60.00   86
 11  \w     27.00  53.00   0.50    4.00    --  102.22 -61.00   0.00   52
 12  \w     25.00  92.00   0.50    4.00    --  102.22 -95.00 120.00  134
 13  \w     26.00  52.00   0.50    4.00    --  102.22 -61.00-120.00   52
 14  \w     45.00  74.00   0.50    4.00    --  110.03 -77.00 -30.00   58
 15  \w     34.00  60.00   0.50    4.00    --  110.03-125.00-150.00   52
 16  \w     89.00 172.00   0.50    4.00    --  110.03  30.00-120.00  166
 17  \w     50.00  91.00   0.50    4.00    --  110.03 -95.00 -90.00   82
 18  \w     74.00 101.00   0.50    4.00    --  110.03-125.00-150.00   54
 19  \w    -39.00 -11.00   0.50    1.00    --   40.44 -38.00 -90.00   56
 20  \w    -38.00 -12.00   0.50    1.00    --   40.44 -19.00-180.00   52
 21  \w     -6.00  20.00   0.50    1.00    --   40.44 -38.00 -90.00   52
 22  \w    -18.00  25.00   0.50    1.00    --  -43.56  38.00  30.00   86
 23  \w     -5.00  38.00   0.50    1.00    --  -43.56  38.00 -60.00   86
 24  \w    -14.00  12.00   0.50    1.00    --  -43.56  38.00 -90.00   52
 25  \w     13.00  39.00   0.50    1.00    --  -43.56  19.00 -90.00   52
 26  \w     11.00  36.00   0.50    1.00    --  -43.56  19.00 -30.00   50
 27  \w     12.00  38.00   0.50    1.00    --  -43.56  19.00-180.00   52
;
_diffrn_measurement_device 'four-circle diffractometer'
_diffrn_measurement_device_type 'XtaLAB Synergy R, HyPix-Arc 100'
_diffrn_measurement_method '\w scans'
_diffrn_orient_matrix_type 'CrysAlisPro convention (1999,Acta A55,543-557)'
_diffrn_orient_matrix_UB_11 0.1024570000
_diffrn_orient_matrix_UB_12 0.0120219000
_diffrn_orient_matrix_UB_13 0.0753185000
_diffrn_orient_matrix_UB_21 0.0492187000
_diffrn_orient_matrix_UB_22 -0.0249859000
_diffrn_orient_matrix_UB_23 -0.0543437000
_diffrn_orient_matrix_UB_31 -0.0001092000
_diffrn_orient_matrix_UB_32 0.0578819000
_diffrn_orient_matrix_UB_33 -0.0390155000
_diffrn_radiation_monochromator mirror
_diffrn_radiation_probe x-ray
_diffrn_radiation_type 'Cu K\a'
_diffrn_radiation_wavelength 1.54184
_diffrn_reflns_av_R_equivalents 0.0489
_diffrn_reflns_av_unetI/netI 0.0606
_diffrn_reflns_Laue_measured_fraction_full 0.980
_diffrn_reflns_Laue_measured_fraction_max 0.932
_diffrn_reflns_limit_h_max 16
_diffrn_reflns_limit_h_min -18
_diffrn_reflns_limit_k_max 29
_diffrn_reflns_limit_k_min -24
_diffrn_reflns_limit_l_max 20
_diffrn_reflns_limit_l_min -21
_diffrn_reflns_number 25453
_diffrn_reflns_point_group_measured_fraction_full 0.980
_diffrn_reflns_point_group_measured_fraction_max 0.932
_diffrn_reflns_theta_full 67.684
_diffrn_reflns_theta_max 75.533
_diffrn_reflns_theta_min 3.260
_diffrn_source 'Rotating-anode X-ray tube'
_diffrn_source_type 'PhotonJet R (Cu) X-ray Source'
_exptl_absorpt_coefficient_mu 1.997
_exptl_absorpt_correction_T_max 0.91713
_exptl_absorpt_correction_T_min 0.91713
_exptl_absorpt_correction_type multi-scan
_exptl_absorpt_process_details
;
CrysAlisPro 1.171.43.143a (Rigaku Oxford Diffraction, 2024)
Spherical absorption correction
using equivalent radius and absorption coefficient.
Empirical absorption correction using spherical harmonics,
implemented in SCALE3 ABSPACK scaling algorithm.
;
_exptl_crystal_colour 'dark green'
_exptl_crystal_colour_modifier dark
_exptl_crystal_colour_primary green
_exptl_crystal_density_diffrn 1.572
_exptl_crystal_description block
_exptl_crystal_F_000 2652
_exptl_crystal_size_max 0.102
_exptl_crystal_size_mid 0.049
_exptl_crystal_size_min 0.024
_refine_diff_density_max 1.598
_refine_diff_density_min -0.796
_refine_diff_density_rms 0.153
_refine_ls_extinction_method none
_refine_ls_goodness_of_fit_ref 1.185
_refine_ls_hydrogen_treatment constr
_refine_ls_matrix_type full
_refine_ls_number_parameters 795
_refine_ls_number_reflns 10828
_refine_ls_number_restraints 45
_refine_ls_restrained_S_all 1.183
_refine_ls_R_factor_all 0.1397
_refine_ls_R_factor_gt 0.1136
_refine_ls_shift/su_max 0.001
_refine_ls_shift/su_mean 0.000
_refine_ls_structure_factor_coef Fsqd
_refine_ls_weighting_details 'w=1/[\s^2^(Fo^2^)+(0.1090P)^2^+28.6281P] where P=(Fo^2^+2Fc^2^)/3'
_refine_ls_weighting_scheme calc
_refine_ls_wR_factor_gt 0.2778
_refine_ls_wR_factor_ref 0.2932
_reflns_Friedel_coverage 0.000
_reflns_number_gt 8253
_reflns_number_total 10828
_reflns_threshold_expression 'I > 2\s(I)'
_cod_data_source_file d4sc06894g3.cif
_cod_data_source_block mc24013_auto
_cod_database_code 1575302
_shelx_shelxl_version_number 2018/3
_chemical_oxdiff_formula 'C120 H94 B2 F44 Ga2 N2 P2'
_chemical_oxdiff_usercomment '@ 100 K MAB319'
_shelx_space_group_comment
;
The symmetry employed for this shelxl refinement is uniquely defined
by the following loop, which should always be used as a source of
symmetry information in preference to the above space-group names.
They are only intended as comments.
;
_shelx_estimated_absorpt_t_max 0.954
_shelx_estimated_absorpt_t_min 0.822
_olex2_refinement_description
;
1. Twinned data refinement
 Scales: 0.9908(6)
 0.0092(6)
2. Fixed Uiso
 At 1.2 times of:
  All C(H) groups, All C(H,H) groups
 At 1.5 times of:
  All C(H,H,H) groups
3. Rigid body (RIGU) restrains
 F86, C80, C85, C81, C83, C84, C82
 with sigma for 1-2 distances of 0.004 and sigma for 1-3 distances of 0.004
4. Others
 Sof(H73)=Sof(F5)=1-FVAR(1)
 Sof(H77)=Sof(F79)=FVAR(1)
5.a Ternary CH refined with riding coordinates:
 C5(H5), C2(H2)
5.b Secondary CH2 refined with riding coordinates:
 C4(H4A,H4B), C8(H8A,H8B), C3(H3A,H3B)
5.c Aromatic/amide H refined with riding coordinates:
 C14(H14), C12(H12), C74(H74), C75(H75), C78(H78), C76(H76), C73(H73),
 C77(H77), C85(H85), C81(H81), C83(H83), C84(H84), C82(H82)
5.d Idealised Me refined as rotating group:
 C17(H17A,H17B,H17C), C16(H16A,H16B,H16C), C21(H21A,H21B,H21C), C26(H26A,H26B,
 H26C), C24(H24A,H24B,H24C), C18(H18A,H18B,H18C), C27(H27A,H27B,H27C), C25(H25A,
 H25B,H25C), C23(H23A,H23B,H23C)
;
_olex2_diffrn_ambient_temperature_device 'Oxford Cryosystems Cryostream 1000'
_olex2_exptl_crystal_mounting_method 'The crystal was mounted on a MITIGEN holder in paratone oil'
_olex2_submission_special_instructions 'No special instructions were received'
_oxdiff_exptl_absorpt_empirical_details
;
Empirical correction (ABSPACK) includes:
- Absorption correction using spherical harmonics
- Frame scaling
;
_oxdiff_exptl_absorpt_empirical_full_max 1.573
_oxdiff_exptl_absorpt_empirical_full_min 0.655

loop_
_space_group_symop_operation_xyz
'x, y, z'
'-x+1/2, y+1/2, -z+1/2'
'-x, -y, -z'
'x-1/2, -y-1/2, z-1/2'

loop_
_atom_site_label
_atom_site_type_symbol
_atom_site_fract_x
_atom_site_fract_y
_atom_site_fract_z
_atom_site_U_iso_or_equiv
_atom_site_adp_type
_atom_site_occupancy
_atom_site_site_symmetry_order
_atom_site_calc_flag
_atom_site_refinement_flags_posn
_atom_site_refinement_flags_adp
_atom_site_refinement_flags_occupancy
_atom_site_disorder_assembly
_atom_site_disorder_group
Ga1 Ga 0.92619(7) 0.51608(4) 0.50329(5) 0.0345(3) Uani 1 1 d . . . . .
P19 P 0.86450(16) 0.56178(8) 0.59086(11) 0.0373(5) Uani 1 1 d . . . . .
F60 F 0.5578(4) 0.91240(18) 0.4860(2) 0.0428(11) Uani 1 1 d . . . . .
F65 F 0.6683(4) 0.90549(18) 0.6786(2) 0.0435(11) Uani 1 1 d . . . . .
F53 F 0.5235(4) 0.8668(2) 0.7374(3) 0.0511(12) Uani 1 1 d . . . . .
F61 F 0.3813(4) 0.80787(19) 0.6068(3) 0.0461(11) Uani 1 1 d . . . . .
F58 F 0.4098(4) 0.98296(18) 0.4195(3) 0.0492(12) Uani 1 1 d . . . . .
F68 F 0.5132(4) 0.80415(17) 0.4087(2) 0.0470(12) Uani 1 1 d . . . . .
F63 F 0.6925(4) 0.75111(18) 0.5162(3) 0.0455(11) Uani 1 1 d . . . . .
F70 F 0.4804(4) 0.69792(19) 0.6298(2) 0.0481(12) Uani 1 1 d . . . . .
F71 F 0.3774(4) 0.62376(19) 0.5117(3) 0.0492(12) Uani 1 1 d . . . . .
F66 F 0.8471(4) 0.9397(2) 0.7033(3) 0.0524(12) Uani 1 1 d . . . . .
F72 F 0.3349(4) 0.63718(19) 0.3404(3) 0.0514(12) Uani 1 1 d . . . . .
F55 F 0.6850(4) 0.71418(19) 0.6792(3) 0.0482(12) Uani 1 1 d . . . . .
F67 F 0.9491(4) 0.8811(2) 0.6325(3) 0.0573(13) Uani 1 1 d . . . . .
F59 F 0.2453(5) 0.9696(2) 0.4455(4) 0.0643(15) Uani 1 1 d . . . . .
F69 F 0.4021(5) 0.7291(2) 0.2904(3) 0.0594(15) Uani 1 1 d . . . . .
F54 F 0.5958(5) 0.8353(2) 0.9025(3) 0.0698(17) Uani 1 1 d . . . . .
F62 F 0.2340(4) 0.8803(2) 0.5398(4) 0.0625(14) Uani 1 1 d . . . . .
F64 F 0.8686(4) 0.7872(2) 0.5386(3) 0.0562(13) Uani 1 1 d . . . . .
F56 F 0.7596(5) 0.6846(2) 0.8463(3) 0.0677(16) Uani 1 1 d . . . . .
F57 F 0.7159(6) 0.7449(3) 0.9613(3) 0.085(2) Uani 1 1 d . . . . .
N9 N 0.8025(5) 0.5176(3) 0.4080(4) 0.0365(14) Uani 1 1 d . . . . .
C36 C 0.7271(7) 0.7984(3) 0.5628(4) 0.0421(19) Uani 1 1 d . . . . .
C33 C 0.4675(6) 0.7082(3) 0.5464(4) 0.0359(17) Uani 1 1 d . . . . .
C42 C 0.4802(6) 0.9023(3) 0.5039(4) 0.0394(18) Uani 1 1 d . . . . .
C31 C 0.3908(6) 0.6752(3) 0.3997(4) 0.0365(16) Uani 1 1 d . . . . .
C6 C 0.7314(6) 0.5458(3) 0.4233(5) 0.0392(17) Uani 1 1 d . . . . .
C35 C 0.6691(6) 0.8275(3) 0.5951(4) 0.0348(16) Uani 1 1 d . . . . .
C43 C 0.4034(7) 0.9398(3) 0.4680(5) 0.044(2) Uani 1 1 d . . . . .
C40 C 0.7166(7) 0.8745(3) 0.6424(4) 0.0392(18) Uani 1 1 d . . . . .
C41 C 0.4791(6) 0.8574(3) 0.5546(4) 0.0372(18) Uani 1 1 d . . . . .
C46 C 0.3922(7) 0.8520(3) 0.5616(4) 0.0392(18) Uani 1 1 d . . . . .
C32 C 0.4112(7) 0.6684(3) 0.4869(5) 0.0396(18) Uani 1 1 d . . . . .
C10 C 0.7788(6) 0.4940(3) 0.3227(4) 0.0333(16) Uani 1 1 d . . . . .
C30 C 0.4255(7) 0.7207(3) 0.3758(4) 0.0404(18) Uani 1 1 d . . . . .
C28 C 0.5084(6) 0.7549(3) 0.5276(4) 0.0347(16) Uani 1 1 d . . . . .
C39 C 0.8077(7) 0.8934(3) 0.6556(4) 0.0419(19) Uani 1 1 d . . . . .
C15 C 0.7515(6) 0.4389(3) 0.3074(5) 0.0388(17) Uani 1 1 d . . . . .
C29 C 0.4816(6) 0.7597(3) 0.4372(4) 0.0358(16) Uani 1 1 d . . . . .
C48 C 0.5791(7) 0.8211(3) 0.7585(4) 0.046(2) Uani 1 1 d . . . . .
C11 C 0.7876(7) 0.5280(3) 0.2605(5) 0.0446(19) Uani 1 1 d . . . . .
C37 C 0.8178(7) 0.8161(3) 0.5737(5) 0.0417(18) Uani 1 1 d . . . . .
C38 C 0.8610(7) 0.8641(4) 0.6213(5) 0.0449(19) Uani 1 1 d . . . . .
C45 C 0.3165(7) 0.8877(4) 0.5290(5) 0.046(2) Uani 1 1 d . . . . .
C44 C 0.3201(7) 0.9335(3) 0.4794(5) 0.050(2) Uani 1 1 d . . . . .
C20 C 0.8579(7) 0.5166(4) 0.6766(5) 0.0458(19) Uani 1 1 d . . . . .
C5 C 0.6256(6) 0.5551(4) 0.3602(5) 0.048(2) Uani 1 1 d . . . . .
H5 H 0.607723 0.550451 0.296666 0.058 Uiso 1 1 calc R U . . .
C52 C 0.6605(6) 0.7467(3) 0.7322(4) 0.0428(19) Uani 1 1 d . . . . .
C47 C 0.5990(6) 0.7911(3) 0.6971(4) 0.0381(17) Uani 1 1 d . . . . .
C22 C 0.9291(8) 0.6303(3) 0.6240(6) 0.053(2) Uani 1 1 d . . . . .
C14 C 0.7324(7) 0.4167(3) 0.2259(5) 0.049(2) Uani 1 1 d . . . . .
H14 H 0.712405 0.378857 0.213828 0.059 Uiso 1 1 calc R U . . .
C13 C 0.7420(7) 0.4487(4) 0.1613(5) 0.049(2) Uani 1 1 d . . . . .
C51 C 0.7003(7) 0.7289(4) 0.8191(5) 0.051(2) Uani 1 1 d . . . . .
C49 C 0.6188(8) 0.8050(4) 0.8470(5) 0.056(3) Uani 1 1 d . . . . .
C50 C 0.6784(8) 0.7599(5) 0.8759(5) 0.061(3) Uani 1 1 d . . . . .
B34 B 0.5639(7) 0.8077(4) 0.5924(5) 0.0346(18) Uani 1 1 d . . . . .
C12 C 0.7683(8) 0.5032(4) 0.1796(5) 0.052(2) Uani 1 1 d . . . . .
H12 H 0.773771 0.525517 0.135814 0.063 Uiso 1 1 calc R U . . .
C17 C 0.7437(9) 0.4013(4) 0.3758(6) 0.057(3) Uani 1 1 d . . . . .
H17A H 0.809536 0.395334 0.423718 0.086 Uiso 1 1 calc R U . . .
H17B H 0.715330 0.365373 0.349242 0.086 Uiso 1 1 calc R U . . .
H17C H 0.701238 0.418929 0.398623 0.086 Uiso 1 1 calc R U . . .
C16 C 0.8189(10) 0.5888(4) 0.2781(6) 0.067(3) Uani 1 1 d . . . . .
H16A H 0.776226 0.608312 0.298975 0.101 Uiso 1 1 calc R U . . .
H16B H 0.812985 0.606331 0.224097 0.101 Uiso 1 1 calc R U . . .
H16C H 0.887494 0.590945 0.322708 0.101 Uiso 1 1 calc R U . . .
C7 C 0.7477(7) 0.5694(3) 0.5023(5) 0.0437(19) Uani 1 1 d . . . . .
C4 C 0.5672(8) 0.5223(4) 0.3958(7) 0.064(3) Uani 1 1 d . . . . .
H4A H 0.496994 0.521196 0.352578 0.077 Uiso 1 1 calc R U . . .
H4B H 0.592216 0.483594 0.408194 0.077 Uiso 1 1 calc R U . . .
C21 C 0.8169(9) 0.4615(4) 0.6300(5) 0.062(3) Uani 1 1 d . . . . .
H21A H 0.754205 0.468261 0.578552 0.093 Uiso 1 1 calc R U . . .
H21B H 0.806175 0.435961 0.669839 0.093 Uiso 1 1 calc R U . . .
H21C H 0.864086 0.444905 0.611549 0.093 Uiso 1 1 calc R U . . .
C26 C 0.9605(7) 0.5068(4) 0.7524(5) 0.057(2) Uani 1 1 d . . . . .
H26A H 1.007496 0.497962 0.728823 0.085 Uiso 1 1 calc R U . . .
H26B H 0.957303 0.475643 0.788242 0.085 Uiso 1 1 calc R U . . .
H26C H 0.982015 0.540526 0.788314 0.085 Uiso 1 1 calc R U . . .
C74 C 0.6329(9) 0.7228(4) 0.1674(7) 0.063(3) Uani 1 1 d . . . . .
H74 H 0.576211 0.711651 0.116485 0.075 Uiso 1 1 calc R U . . .
C24 C 0.8724(10) 0.6694(4) 0.6560(7) 0.071(3) Uani 1 1 d . . . . .
H24A H 0.804550 0.673453 0.610552 0.107 Uiso 1 1 calc R U . . .
H24B H 0.904588 0.705994 0.669249 0.107 Uiso 1 1 calc R U . . .
H24C H 0.871585 0.653957 0.708967 0.107 Uiso 1 1 calc R U . . .
C2 C 0.6477(7) 0.5942(4) 0.4867(5) 0.052(2) Uani 1 1 d . . . . .
H2 H 0.651430 0.623207 0.530201 0.063 Uiso 1 1 calc R U . . .
F86 F 0.0183(9) 0.8022(5) 0.4413(8) 0.156(4) Uani 1 1 d . . . . .
C75 C 0.7206(8) 0.7323(4) 0.1656(6) 0.058(3) Uani 1 1 d . . . . .
H75 H 0.723591 0.728953 0.111250 0.070 Uiso 1 1 calc R U . . .
C18 C 0.7247(10) 0.4227(5) 0.0749(6) 0.074(3) Uani 1 1 d . . . . .
H18A H 0.687221 0.388066 0.066466 0.111 Uiso 1 1 calc R U . . .
H18B H 0.788332 0.414536 0.074892 0.111 Uiso 1 1 calc R U . . .
H18C H 0.687448 0.448683 0.027322 0.111 Uiso 1 1 calc R U . . .
C27 C 0.7873(8) 0.5427(5) 0.7103(6) 0.063(3) Uani 1 1 d . . . . .
H27A H 0.816230 0.577219 0.742014 0.094 Uiso 1 1 calc R U . . .
H27B H 0.777153 0.516390 0.749609 0.094 Uiso 1 1 calc R U . . .
H27C H 0.723840 0.551004 0.660645 0.094 Uiso 1 1 calc R U . . .
C8 C 0.6113(9) 0.6163(5) 0.3923(9) 0.083(4) Uani 1 1 d . . . . .
H8A H 0.655041 0.644937 0.386097 0.099 Uiso 1 1 calc R U . . .
H8B H 0.541946 0.629135 0.365818 0.099 Uiso 1 1 calc R U . . .
C78 C 0.7082(13) 0.7457(4) 0.3197(7) 0.083(4) Uani 1 1 d . . . . .
H78 H 0.702501 0.751894 0.372368 0.099 Uiso 1 1 calc R U . . .
C76 C 0.8049(10) 0.7466(5) 0.2379(7) 0.074(3) Uani 1 1 d . . . . .
H76 H 0.865465 0.751896 0.234444 0.089 Uiso 1 1 calc R U . . .
C25 C 1.0338(9) 0.6223(4) 0.6929(9) 0.089(4) Uani 1 1 d . . . . .
H25A H 1.033220 0.609607 0.747316 0.133 Uiso 1 1 calc R U . . .
H25B H 1.069413 0.657768 0.703158 0.133 Uiso 1 1 calc R U . . .
H25C H 1.066635 0.594383 0.672849 0.133 Uiso 1 1 calc R U . . .
C73 C 0.6295(11) 0.7298(5) 0.2464(9) 0.078(4) Uani 1 1 d . . . . .
H73 H 0.568934 0.723199 0.249162 0.094 Uiso 0.34(2) 1 calc R U P A 2
C77 C 0.7991(11) 0.7530(5) 0.3165(7) 0.079(4) Uani 1 1 d . . . . .
H77 H 0.856496 0.762262 0.368109 0.094 Uiso 0.66(2) 1 calc R U P A 1
F79 F 0.5392(9) 0.7223(5) 0.2448(7) 0.093(5) Uani 0.66(2) 1 d . . P A 1
C3 C 0.5770(9) 0.5490(5) 0.4753(7) 0.068(3) Uani 1 1 d . . . . .
H3A H 0.603208 0.522821 0.525227 0.082 Uiso 1 1 calc R U . . .
H3B H 0.513028 0.563997 0.468664 0.082 Uiso 1 1 calc R U . . .
C23 C 0.9242(10) 0.6538(4) 0.5378(7) 0.074(3) Uani 1 1 d . . . . .
H23A H 0.952656 0.626773 0.512288 0.111 Uiso 1 1 calc R U . . .
H23B H 0.961486 0.688768 0.549716 0.111 Uiso 1 1 calc R U . . .
H23C H 0.855221 0.660890 0.496763 0.111 Uiso 1 1 calc R U . . .
C80 C 0.0185(10) 0.8544(7) 0.4065(8) 0.096(4) Uani 1 1 d . . . . .
C85 C 0.0162(11) 0.8548(7) 0.3234(8) 0.095(4) Uani 1 1 d . . . . .
H85 H 0.013270 0.821304 0.292732 0.113 Uiso 1 1 calc R U . . .
C81 C 0.0190(12) 0.9004(9) 0.4547(9) 0.114(5) Uani 1 1 d . . . . .
H81 H 0.017561 0.896684 0.509671 0.137 Uiso 1 1 calc R U . . .
C83 C 0.0214(13) 0.9540(9) 0.3332(14) 0.125(5) Uani 1 1 d . . . . .
H83 H 0.023215 0.988657 0.306876 0.150 Uiso 1 1 calc R U . . .
C84 C 0.0184(15) 0.9048(9) 0.2893(12) 0.129(6) Uani 1 1 d . . . . .
H84 H 0.017924 0.906667 0.233449 0.155 Uiso 1 1 calc R U . . .
C82 C 0.0218(12) 0.9538(9) 0.4193(13) 0.128(5) Uani 1 1 d . . . . .
H82 H 0.023783 0.987264 0.449831 0.154 Uiso 1 1 calc R U . . .
F5 F 0.903(3) 0.768(2) 0.378(2) 0.20(2) Uani 0.34(2) 1 d . . P A 2

loop_
_atom_site_aniso_label
_atom_site_aniso_U_11
_atom_site_aniso_U_22
_atom_site_aniso_U_33
_atom_site_aniso_U_23
_atom_site_aniso_U_13
_atom_site_aniso_U_12
Ga1 0.0550(6) 0.0279(5) 0.0243(4) -0.0056(3) 0.0208(4) 0.0011(4)
P19 0.0593(13) 0.0318(10) 0.0271(8) -0.0050(7) 0.0248(9) 0.0028(9)
F60 0.069(3) 0.036(2) 0.0255(19) 0.0041(17) 0.023(2) -0.004(2)
F65 0.069(3) 0.038(2) 0.0249(19) -0.0052(17) 0.021(2) -0.008(2)
F53 0.082(4) 0.052(3) 0.030(2) -0.013(2) 0.035(2) -0.008(3)
F61 0.074(3) 0.041(2) 0.035(2) -0.0011(18) 0.035(2) -0.004(2)
F58 0.080(3) 0.034(2) 0.029(2) 0.0060(18) 0.019(2) 0.004(2)
F68 0.092(4) 0.031(2) 0.0232(18) -0.0014(16) 0.030(2) -0.013(2)
F63 0.075(3) 0.035(2) 0.036(2) -0.0018(18) 0.033(2) 0.000(2)
F70 0.086(4) 0.046(3) 0.0204(18) 0.0000(17) 0.030(2) -0.015(2)
F71 0.077(3) 0.041(3) 0.040(2) -0.0063(19) 0.035(2) -0.020(2)
F66 0.076(3) 0.046(3) 0.031(2) -0.0023(19) 0.020(2) -0.013(2)
F72 0.084(4) 0.040(3) 0.029(2) -0.0143(18) 0.023(2) -0.019(2)
F55 0.073(3) 0.043(3) 0.030(2) 0.0071(18) 0.023(2) 0.004(2)
F67 0.063(3) 0.061(3) 0.052(3) 0.012(2) 0.029(3) -0.006(3)
F59 0.083(4) 0.053(3) 0.057(3) 0.000(2) 0.031(3) 0.019(3)
F69 0.117(5) 0.042(3) 0.0186(19) -0.0044(18) 0.029(2) -0.016(3)
F54 0.121(5) 0.074(4) 0.029(2) -0.015(2) 0.046(3) -0.023(3)
F62 0.078(4) 0.061(3) 0.058(3) -0.007(3) 0.039(3) 0.002(3)
F64 0.075(4) 0.053(3) 0.058(3) 0.004(2) 0.044(3) 0.003(3)
F56 0.095(4) 0.058(3) 0.038(2) 0.021(2) 0.019(3) -0.002(3)
F57 0.137(6) 0.092(4) 0.019(2) 0.011(2) 0.028(3) -0.029(4)
N9 0.051(4) 0.039(3) 0.021(3) -0.002(2) 0.017(3) 0.005(3)
C36 0.067(6) 0.039(4) 0.024(3) 0.005(3) 0.024(4) -0.006(4)
C33 0.062(5) 0.034(4) 0.018(3) 0.005(3) 0.023(3) -0.001(3)
C42 0.065(5) 0.030(4) 0.022(3) -0.006(3) 0.017(3) -0.003(4)
C31 0.053(5) 0.030(4) 0.028(3) -0.005(3) 0.019(3) -0.005(3)
C6 0.053(5) 0.036(4) 0.034(4) 0.008(3) 0.024(4) 0.011(3)
C35 0.059(5) 0.025(3) 0.021(3) 0.004(3) 0.019(3) -0.002(3)
C43 0.070(6) 0.035(4) 0.024(3) -0.007(3) 0.017(4) -0.005(4)
C40 0.070(6) 0.031(4) 0.021(3) 0.005(3) 0.024(3) 0.002(4)
C41 0.069(5) 0.028(4) 0.019(3) -0.008(3) 0.023(3) -0.004(3)
C46 0.066(5) 0.029(4) 0.025(3) -0.004(3) 0.023(3) 0.000(4)
C32 0.067(5) 0.025(4) 0.032(4) 0.000(3) 0.027(4) -0.005(3)
C10 0.044(4) 0.040(4) 0.019(3) 0.000(3) 0.016(3) 0.003(3)
C30 0.069(5) 0.035(4) 0.019(3) -0.003(3) 0.022(3) -0.001(4)
C28 0.058(5) 0.028(4) 0.021(3) -0.001(3) 0.020(3) 0.004(3)
C39 0.069(6) 0.030(4) 0.024(3) 0.005(3) 0.018(3) -0.007(4)
C15 0.058(5) 0.036(4) 0.029(3) -0.001(3) 0.024(3) 0.000(4)
C29 0.057(5) 0.031(4) 0.025(3) -0.001(3) 0.024(3) 0.000(3)
C48 0.081(6) 0.041(5) 0.021(3) -0.010(3) 0.028(4) -0.017(4)
C11 0.067(6) 0.042(5) 0.031(4) 0.002(3) 0.027(4) -0.002(4)
C37 0.059(5) 0.038(4) 0.036(4) 0.011(3) 0.029(4) 0.005(4)
C38 0.056(5) 0.047(5) 0.032(4) 0.016(3) 0.020(4) 0.000(4)
C45 0.061(5) 0.049(5) 0.031(4) -0.014(3) 0.023(4) 0.000(4)
C44 0.072(6) 0.035(4) 0.039(4) -0.008(3) 0.022(4) 0.012(4)
C20 0.062(5) 0.050(5) 0.026(3) -0.001(3) 0.020(4) -0.003(4)
C5 0.050(5) 0.068(6) 0.027(3) 0.009(4) 0.018(3) 0.014(4)
C52 0.060(5) 0.043(4) 0.022(3) -0.001(3) 0.014(3) -0.013(4)
C47 0.059(5) 0.037(4) 0.022(3) -0.003(3) 0.021(3) -0.006(4)
C22 0.085(7) 0.033(4) 0.046(4) -0.013(4) 0.033(5) -0.005(4)
C14 0.082(6) 0.035(4) 0.034(4) -0.008(3) 0.028(4) -0.012(4)
C13 0.079(6) 0.041(5) 0.027(3) -0.007(3) 0.024(4) -0.008(4)
C51 0.071(6) 0.050(5) 0.029(4) 0.011(4) 0.020(4) -0.005(4)
C49 0.095(7) 0.059(6) 0.019(3) -0.009(4) 0.030(4) -0.019(5)
C50 0.085(7) 0.080(7) 0.016(3) 0.010(4) 0.020(4) -0.016(6)
B34 0.054(5) 0.034(4) 0.017(3) 0.000(3) 0.016(3) -0.005(4)
C12 0.082(7) 0.056(5) 0.026(3) 0.007(3) 0.030(4) -0.002(5)
C17 0.109(8) 0.033(4) 0.043(4) -0.001(4) 0.047(5) -0.013(5)
C16 0.123(9) 0.051(5) 0.035(4) -0.002(4) 0.042(5) -0.022(6)
C7 0.062(5) 0.043(4) 0.032(4) -0.004(3) 0.027(4) 0.007(4)
C4 0.058(6) 0.064(6) 0.074(6) 0.034(5) 0.031(5) 0.020(5)
C21 0.095(8) 0.051(5) 0.033(4) 0.008(4) 0.020(5) -0.022(5)
C26 0.067(6) 0.072(6) 0.031(4) 0.001(4) 0.020(4) 0.000(5)
C74 0.078(7) 0.058(6) 0.056(5) 0.013(5) 0.032(5) 0.016(5)
C24 0.125(10) 0.047(5) 0.059(6) -0.009(4) 0.057(7) 0.016(6)
C2 0.063(6) 0.064(6) 0.042(4) -0.002(4) 0.035(4) 0.009(5)
F86 0.155(9) 0.168(9) 0.135(8) 0.065(7) 0.054(7) 0.012(8)
C75 0.092(8) 0.049(5) 0.047(5) 0.002(4) 0.042(5) 0.006(5)
C18 0.124(10) 0.070(7) 0.039(5) -0.016(5) 0.045(6) -0.008(7)
C27 0.070(6) 0.090(7) 0.038(4) 0.005(5) 0.033(5) 0.001(6)
C8 0.074(7) 0.063(7) 0.123(10) 0.057(7) 0.052(7) 0.035(6)
C78 0.179(14) 0.045(6) 0.055(6) 0.016(5) 0.080(8) 0.024(7)
C76 0.099(9) 0.066(7) 0.066(7) -0.009(5) 0.044(7) -0.004(6)
C25 0.087(9) 0.040(6) 0.106(10) -0.016(6) 0.012(7) -0.017(6)
C73 0.113(10) 0.067(7) 0.090(9) 0.027(6) 0.078(9) 0.029(7)
C77 0.119(11) 0.060(7) 0.045(5) -0.014(5) 0.025(6) -0.014(7)
F79 0.107(9) 0.103(9) 0.086(8) 0.004(6) 0.057(7) 0.009(7)
C3 0.082(8) 0.069(7) 0.062(6) 0.018(5) 0.040(6) 0.025(6)
C23 0.134(10) 0.051(6) 0.066(6) -0.025(5) 0.071(7) -0.030(6)
C80 0.083(9) 0.132(8) 0.060(6) 0.016(6) 0.019(6) 0.001(8)
C85 0.100(10) 0.114(9) 0.064(6) 0.006(6) 0.031(7) 0.006(8)
C81 0.111(11) 0.161(10) 0.061(7) -0.002(7) 0.029(8) 0.009(11)
C83 0.093(11) 0.129(11) 0.137(12) 0.033(9) 0.036(11) -0.007(11)
C84 0.143(15) 0.142(11) 0.103(11) 0.040(9) 0.056(11) 0.000(12)
C82 0.083(10) 0.144(11) 0.135(12) -0.005(10) 0.028(10) -0.007(10)
F5 0.15(3) 0.28(5) 0.13(3) -0.10(3) 0.03(2) -0.03(3)

loop_
_atom_type_symbol
_atom_type_description
_atom_type_scat_dispersion_real
_atom_type_scat_dispersion_imag
_atom_type_scat_source
C C 0.0181 0.0091 'International Tables Vol C Tables 4.2.6.8 and 6.1.1.4'
H H 0.0000 0.0000 'International Tables Vol C Tables 4.2.6.8 and 6.1.1.4'
B B 0.0090 0.0039 'International Tables Vol C Tables 4.2.6.8 and 6.1.1.4'
F F 0.0727 0.0534 'International Tables Vol C Tables 4.2.6.8 and 6.1.1.4'
Ga Ga -1.2846 0.7763 'International Tables Vol C Tables 4.2.6.8 and 6.1.1.4'
N N 0.0311 0.0180 'International Tables Vol C Tables 4.2.6.8 and 6.1.1.4'
P P 0.2955 0.4335 'International Tables Vol C Tables 4.2.6.8 and 6.1.1.4'

loop_
_exptl_crystal_face_index_h
_exptl_crystal_face_index_k
_exptl_crystal_face_index_l
_exptl_crystal_face_perp_dist
0 -1 0 0.0284
0 1 0 0.0235
0 0 0 0.0395
0 0 0 0.0433
1 1 0 0.0106
-1 -1 0 0.0133
-1 2 0 0.0204
1 -2 0 0.0240
1 0 0 0.0318
2 2 -1 0.0330
-1 0 0 0.0301
-2 -2 1 0.0342

loop_
_geom_angle_atom_site_label_1
_geom_angle_atom_site_label_2
_geom_angle_atom_site_label_3
_geom_angle
_geom_angle_site_symmetry_1
_geom_angle_site_symmetry_3
_geom_angle_publ_flag
P19 Ga1 Ga1 144.40(8) . 3_766 ?
N9 Ga1 Ga1 124.09(18) . 3_766 ?
N9 Ga1 P19 91.08(19) . . ?
C20 P19 Ga1 113.6(3) . . ?
C20 P19 C22 118.5(4) . . ?
C22 P19 Ga1 107.6(3) . . ?
C7 P19 Ga1 91.8(2) . . ?
C7 P19 C20 110.9(4) . . ?
C7 P19 C22 111.2(4) . . ?
C6 N9 Ga1 114.1(5) . . ?
C6 N9 C10 120.6(6) . . ?
C10 N9 Ga1 125.2(5) . . ?
F63 C36 C35 120.0(7) . . ?
F63 C36 C37 116.5(7) . . ?
C37 C36 C35 123.5(7) . . ?
F70 C33 C32 113.5(6) . . ?
F70 C33 C28 120.8(6) . . ?
C32 C33 C28 125.7(6) . . ?
F60 C42 C43 115.1(7) . . ?
F60 C42 C41 121.8(7) . . ?
C43 C42 C41 123.0(8) . . ?
F72 C31 C32 119.6(7) . . ?
F72 C31 C30 121.3(6) . . ?
C30 C31 C32 119.1(7) . . ?
N9 C6 C5 127.3(7) . . ?
C7 C6 N9 124.3(7) . . ?
C7 C6 C5 108.3(7) . . ?
C36 C35 B34 127.4(7) . . ?
C40 C35 C36 112.2(7) . . ?
C40 C35 B34 119.9(7) . . ?
F58 C43 C42 119.7(8) . . ?
F58 C43 C44 119.3(8) . . ?
C44 C43 C42 120.9(8) . . ?
F65 C40 C35 117.6(7) . . ?
F65 C40 C39 116.3(7) . . ?
C39 C40 C35 126.1(7) . . ?
C42 C41 B34 125.6(7) . . ?
C46 C41 C42 113.6(7) . . ?
C46 C41 B34 120.1(6) . . ?
F61 C46 C41 118.7(7) . . ?
C45 C46 F61 116.1(8) . . ?
C45 C46 C41 125.2(7) . . ?
F71 C32 C33 121.4(6) . . ?
F71 C32 C31 119.9(7) . . ?
C33 C32 C31 118.7(7) . . ?
C15 C10 N9 119.1(6) . . ?
C15 C10 C11 122.8(6) . . ?
C11 C10 N9 118.1(7) . . ?
F69 C30 C29 119.8(7) . . ?
C31 C30 F69 119.6(7) . . ?
C31 C30 C29 120.7(6) . . ?
C33 C28 C29 112.1(6) . . ?
C33 C28 B34 128.0(6) . . ?
C29 C28 B34 118.9(6) . . ?
F66 C39 C40 121.1(7) . . ?
F66 C39 C38 119.4(8) . . ?
C40 C39 C38 119.5(7) . . ?
C10 C15 C14 118.0(7) . . ?
C10 C15 C17 122.9(6) . . ?
C14 C15 C17 119.1(7) . . ?
F68 C29 C30 117.5(6) . . ?
F68 C29 C28 118.8(6) . . ?
C30 C29 C28 123.7(7) . . ?
F53 C48 C47 122.4(6) . . ?
F53 C48 C49 115.9(7) . . ?
C47 C48 C49 121.7(9) . . ?
C10 C11 C12 116.8(7) . . ?
C10 C11 C16 122.5(7) . . ?
C12 C11 C16 120.7(7) . . ?
F64 C37 C36 120.6(7) . . ?
F64 C37 C38 118.0(8) . . ?
C36 C37 C38 121.3(8) . . ?
F67 C38 C39 121.3(8) . . ?
F67 C38 C37 121.4(8) . . ?
C39 C38 C37 117.3(8) . . ?
F62 C45 C44 117.9(8) . . ?
C46 C45 F62 122.0(8) . . ?
C46 C45 C44 120.0(8) . . ?
F59 C44 C43 121.7(8) . . ?
F59 C44 C45 121.3(9) . . ?
C43 C44 C45 117.1(8) . . ?
C21 C20 P19 104.2(5) . . ?
C21 C20 C26 109.4(8) . . ?
C21 C20 C27 110.8(8) . . ?
C26 C20 P19 111.6(6) . . ?
C26 C20 C27 110.8(7) . . ?
C27 C20 P19 109.9(6) . . ?
C6 C5 H5 117.1 . . ?
C6 C5 C8 98.7(7) . . ?
C4 C5 C6 105.3(7) . . ?
C4 C5 H5 117.1 . . ?
C4 C5 C8 98.7(7) . . ?
C8 C5 H5 117.1 . . ?
F55 C52 C47 119.2(6) . . ?
F55 C52 C51 114.3(8) . . ?
C47 C52 C51 126.5(8) . . ?
C48 C47 B34 126.9(7) . . ?
C52 C47 C48 113.5(7) . . ?
C52 C47 B34 119.3(6) . . ?
C24 C22 P19 110.5(7) . . ?
C24 C22 C23 108.5(8) . . ?
C25 C22 P19 110.6(7) . . ?
C25 C22 C24 111.1(9) . . ?
C25 C22 C23 112.4(10) . . ?
C23 C22 P19 103.6(6) . . ?
C15 C14 H14 119.1 . . ?
C15 C14 C13 121.7(7) . . ?
C13 C14 H14 119.1 . . ?
C14 C13 C18 120.4(8) . . ?
C12 C13 C14 117.9(7) . . ?
C12 C13 C18 121.7(8) . . ?
F56 C51 C52 121.5(8) . . ?
F56 C51 C50 121.3(7) . . ?
C50 C51 C52 117.2(9) . . ?
F54 C49 C48 118.7(9) . . ?
C50 C49 F54 120.6(7) . . ?
C50 C49 C48 120.7(8) . . ?
F57 C50 C51 119.8(10) . . ?
C49 C50 F57 119.9(9) . . ?
C49 C50 C51 120.3(7) . . ?
C35 B34 C41 112.1(6) . . ?
C35 B34 C28 116.3(6) . . ?
C35 B34 C47 101.0(6) . . ?
C41 B34 C47 114.4(6) . . ?
C28 B34 C41 102.4(6) . . ?
C28 B34 C47 111.2(6) . . ?
C11 C12 H12 118.6 . . ?
C13 C12 C11 122.8(7) . . ?
C13 C12 H12 118.6 . . ?
C15 C17 H17A 109.5 . . ?
C15 C17 H17B 109.5 . . ?
C15 C17 H17C 109.5 . . ?
H17A C17 H17B 109.5 . . ?
H17A C17 H17C 109.5 . . ?
H17B C17 H17C 109.5 . . ?
C11 C16 H16A 109.5 . . ?
C11 C16 H16B 109.5 . . ?
C11 C16 H16C 109.5 . . ?
H16A C16 H16B 109.5 . . ?
H16A C16 H16C 109.5 . . ?
H16B C16 H16C 109.5 . . ?
C6 C7 P19 118.4(6) . . ?
C6 C7 C2 104.6(7) . . ?
C2 C7 P19 136.9(6) . . ?
C5 C4 H4A 110.1 . . ?
C5 C4 H4B 110.1 . . ?
H4A C4 H4B 108.4 . . ?
C3 C4 C5 108.2(10) . . ?
C3 C4 H4A 110.1 . . ?
C3 C4 H4B 110.1 . . ?
C20 C21 H21A 109.5 . . ?
C20 C21 H21B 109.5 . . ?
C20 C21 H21C 109.5 . . ?
H21A C21 H21B 109.5 . . ?
H21A C21 H21C 109.5 . . ?
H21B C21 H21C 109.5 . . ?
C20 C26 H26A 109.5 . . ?
C20 C26 H26B 109.5 . . ?
C20 C26 H26C 109.5 . . ?
H26A C26 H26B 109.5 . . ?
H26A C26 H26C 109.5 . . ?
H26B C26 H26C 109.5 . . ?
C75 C74 H74 121.4 . . ?
C75 C74 C73 117.2(11) . . ?
C73 C74 H74 121.4 . . ?
C22 C24 H24A 109.5 . . ?
C22 C24 H24B 109.5 . . ?
C22 C24 H24C 109.5 . . ?
H24A C24 H24B 109.5 . . ?
H24A C24 H24C 109.5 . . ?
H24B C24 H24C 109.5 . . ?
C7 C2 H2 114.3 . . ?
C7 C2 C8 100.7(7) . . ?
C8 C2 H2 114.3 . . ?
C3 C2 C7 109.7(8) . . ?
C3 C2 H2 114.3 . . ?
C3 C2 C8 102.1(8) . . ?
C74 C75 H75 118.3 . . ?
C74 C75 C76 123.5(9) . . ?
C76 C75 H75 118.3 . . ?
C13 C18 H18A 109.5 . . ?
C13 C18 H18B 109.5 . . ?
C13 C18 H18C 109.5 . . ?
H18A C18 H18B 109.5 . . ?
H18A C18 H18C 109.5 . . ?
H18B C18 H18C 109.5 . . ?
C20 C27 H27A 109.5 . . ?
C20 C27 H27B 109.5 . . ?
C20 C27 H27C 109.5 . . ?
H27A C27 H27B 109.5 . . ?
H27A C27 H27C 109.5 . . ?
H27B C27 H27C 109.5 . . ?
C5 C8 H8A 113.6 . . ?
C5 C8 H8B 113.6 . . ?
C2 C8 C5 90.1(6) . . ?
C2 C8 H8A 113.6 . . ?
C2 C8 H8B 113.6 . . ?
H8A C8 H8B 110.9 . . ?
C73 C78 H78 120.8 . . ?
C73 C78 C77 118.4(9) . . ?
C77 C78 H78 120.8 . . ?
C75 C76 H76 121.1 . . ?
C75 C76 C77 117.9(12) . . ?
C77 C76 H76 121.1 . . ?
C22 C25 H25A 109.5 . . ?
C22 C25 H25B 109.5 . . ?
C22 C25 H25C 109.5 . . ?
H25A C25 H25B 109.5 . . ?
H25A C25 H25C 109.5 . . ?
H25B C25 H25C 109.5 . . ?
C74 C73 H73 118.5 . . ?
C78 C73 C74 123.0(12) . . ?
C78 C73 H73 118.5 . . ?
C78 C73 F79 121.5(11) . . ?
F79 C73 C74 115.5(14) . . ?
C78 C77 H77 120.0 . . ?
C78 C77 F5 138.1(19) . . ?
C76 C77 C78 120.0(11) . . ?
C76 C77 H77 120.0 . . ?
C76 C77 F5 102(2) . . ?
C4 C3 C2 102.7(8) . . ?
C4 C3 H3A 111.2 . . ?
C4 C3 H3B 111.2 . . ?
C2 C3 H3A 111.2 . . ?
C2 C3 H3B 111.2 . . ?
H3A C3 H3B 109.1 . . ?
C22 C23 H23A 109.5 . . ?
C22 C23 H23B 109.5 . . ?
C22 C23 H23C 109.5 . . ?
H23A C23 H23B 109.5 . . ?
H23A C23 H23C 109.5 . . ?
H23B C23 H23C 109.5 . . ?
F86 C80 C85 115.8(15) . . ?
C81 C80 F86 118.1(13) . . ?
C81 C80 C85 126.1(16) . . ?
C80 C85 H85 121.6 . . ?
C84 C85 C80 116.8(17) . . ?
C84 C85 H85 121.6 . . ?
C80 C81 H81 121.2 . . ?
C80 C81 C82 117.6(16) . . ?
C82 C81 H81 121.2 . . ?
C84 C83 H83 119.3 . . ?
C84 C83 C82 121.4(19) . . ?
C82 C83 H83 119.3 . . ?
C85 C84 C83 121.9(18) . . ?
C85 C84 H84 119.0 . . ?
C83 C84 H84 119.0 . . ?
C81 C82 C83 116.1(19) . . ?
C81 C82 H82 121.9 . . ?
C83 C82 H82 121.9 . . ?

loop_
_geom_bond_atom_site_label_1
_geom_bond_atom_site_label_2
_geom_bond_distance
_geom_bond_site_symmetry_2
_geom_bond_publ_flag
Ga1 Ga1 2.4074(19) 3_766 ?
Ga1 P19 2.3491(19) . ?
Ga1 N9 1.859(6) . ?
P19 C20 1.857(8) . ?
P19 C22 1.867(9) . ?
P19 C7 1.755(9) . ?
F60 C42 1.356(10) . ?
F65 C40 1.364(9) . ?
F53 C48 1.331(10) . ?
F61 C46 1.360(9) . ?
F58 C43 1.355(9) . ?
F68 C29 1.342(8) . ?
F63 C36 1.351(9) . ?
F70 C33 1.369(7) . ?
F71 C32 1.334(8) . ?
F66 C39 1.350(9) . ?
F72 C31 1.347(8) . ?
F55 C52 1.362(9) . ?
F67 C38 1.323(10) . ?
F59 C44 1.336(10) . ?
F69 C30 1.352(7) . ?
F54 C49 1.354(10) . ?
F62 C45 1.349(10) . ?
F64 C37 1.354(9) . ?
F56 C51 1.334(11) . ?
F57 C50 1.357(8) . ?
N9 C6 1.387(10) . ?
N9 C10 1.451(8) . ?
C36 C35 1.407(11) . ?
C36 C37 1.367(12) . ?
C33 C32 1.380(11) . ?
C33 C28 1.382(10) . ?
C42 C43 1.380(12) . ?
C42 C41 1.386(10) . ?
C31 C32 1.387(9) . ?
C31 C30 1.349(11) . ?
C6 C5 1.499(12) . ?
C6 C7 1.379(10) . ?
C35 C40 1.388(11) . ?
C35 B34 1.639(12) . ?
C43 C44 1.362(13) . ?
C40 C39 1.370(12) . ?
C41 C46 1.375(12) . ?
C41 B34 1.657(12) . ?
C46 C45 1.338(12) . ?
C10 C15 1.374(11) . ?
C10 C11 1.390(10) . ?
C30 C29 1.381(11) . ?
C28 C29 1.416(9) . ?
C28 B34 1.646(11) . ?
C39 C38 1.377(12) . ?
C15 C14 1.394(10) . ?
C15 C17 1.518(10) . ?
C48 C47 1.408(10) . ?
C48 C49 1.409(10) . ?
C11 C12 1.409(11) . ?
C11 C16 1.522(12) . ?
C37 C38 1.394(12) . ?
C45 C44 1.402(13) . ?
C20 C21 1.526(12) . ?
C20 C26 1.535(13) . ?
C20 C27 1.548(13) . ?
C5 H5 1.0000 . ?
C5 C4 1.493(13) . ?
C5 C8 1.614(16) . ?
C52 C47 1.364(12) . ?
C52 C51 1.397(10) . ?
C47 B34 1.670(9) . ?
C22 C24 1.524(13) . ?
C22 C25 1.510(16) . ?
C22 C23 1.543(13) . ?
C14 H14 0.9500 . ?
C14 C13 1.401(11) . ?
C13 C12 1.362(12) . ?
C13 C18 1.513(10) . ?
C51 C50 1.371(14) . ?
C49 C50 1.353(15) . ?
C12 H12 0.9500 . ?
C17 H17A 0.9800 . ?
C17 H17B 0.9800 . ?
C17 H17C 0.9800 . ?
C16 H16A 0.9800 . ?
C16 H16B 0.9800 . ?
C16 H16C 0.9800 . ?
C7 C2 1.533(12) . ?
C4 H4A 0.9900 . ?
C4 H4B 0.9900 . ?
C4 C3 1.446(15) . ?
C21 H21A 0.9800 . ?
C21 H21B 0.9800 . ?
C21 H21C 0.9800 . ?
C26 H26A 0.9800 . ?
C26 H26B 0.9800 . ?
C26 H26C 0.9800 . ?
C74 H74 0.9500 . ?
C74 C75 1.358(15) . ?
C74 C73 1.379(15) . ?
C24 H24A 0.9800 . ?
C24 H24B 0.9800 . ?
C24 H24C 0.9800 . ?
C2 H2 1.0000 . ?
C2 C8 1.546(14) . ?
C2 C3 1.472(15) . ?
F86 C80 1.386(19) . ?
C75 H75 0.9500 . ?
C75 C76 1.370(16) . ?
C18 H18A 0.9800 . ?
C18 H18B 0.9800 . ?
C18 H18C 0.9800 . ?
C27 H27A 0.9800 . ?
C27 H27B 0.9800 . ?
C27 H27C 0.9800 . ?
C8 H8A 0.9900 . ?
C8 H8B 0.9900 . ?
C78 H78 0.9500 . ?
C78 C73 1.345(19) . ?
C78 C77 1.409(19) . ?
C76 H76 0.9500 . ?
C76 C77 1.388(15) . ?
C25 H25A 0.9800 . ?
C25 H25B 0.9800 . ?
C25 H25C 0.9800 . ?
C73 H73 0.9500 . ?
C73 F79 1.365(17) . ?
C77 H77 0.9500 . ?
C77 F5 1.50(4) . ?
C3 H3A 0.9900 . ?
C3 H3B 0.9900 . ?
C23 H23A 0.9800 . ?
C23 H23B 0.9800 . ?
C23 H23C 0.9800 . ?
C80 C85 1.401(18) . ?
C80 C81 1.37(2) . ?
C85 H85 0.9500 . ?
C85 C84 1.34(2) . ?
C81 H81 0.9500 . ?
C81 C82 1.42(3) . ?
C83 H83 0.9500 . ?
C83 C84 1.39(3) . ?
C83 C82 1.46(3) . ?
C84 H84 0.9500 . ?
C82 H82 0.9500 . ?

loop_
_geom_torsion_atom_site_label_1
_geom_torsion_atom_site_label_2
_geom_torsion_atom_site_label_3
_geom_torsion_atom_site_label_4
_geom_torsion
_geom_torsion_site_symmetry_1
_geom_torsion_site_symmetry_2
_geom_torsion_site_symmetry_3
_geom_torsion_site_symmetry_4
_geom_torsion_publ_flag
Ga1 Ga1 N9 C6 -170.2(4) 3_766 . . . ?
Ga1 Ga1 N9 C10 7.5(7) 3_766 . . . ?
Ga1 P19 C20 C21 -43.0(7) . . . . ?
Ga1 P19 C20 C26 75.0(6) . . . . ?
Ga1 P19 C20 C27 -161.7(5) . . . . ?
Ga1 P19 C22 C24 162.4(6) . . . . ?
Ga1 P19 C22 C25 -74.1(8) . . . . ?
Ga1 P19 C22 C23 46.5(8) . . . . ?
Ga1 P19 C7 C6 4.0(7) . . . . ?
Ga1 P19 C7 C2 179.6(9) . . . . ?
Ga1 N9 C6 C5 179.2(7) . . . . ?
Ga1 N9 C6 C7 -2.2(10) . . . . ?
Ga1 N9 C10 C15 87.5(8) . . . . ?
Ga1 N9 C10 C11 -90.7(8) . . . . ?
P19 Ga1 N9 C6 3.9(5) . . . . ?
P19 Ga1 N9 C10 -178.4(6) . . . . ?
P19 C7 C2 C8 146.1(9) . . . . ?
P19 C7 C2 C3 -106.8(10) . . . . ?
F60 C42 C43 F58 -0.4(9) . . . . ?
F60 C42 C43 C44 178.5(6) . . . . ?
F60 C42 C41 C46 -176.5(6) . . . . ?
F60 C42 C41 B34 -5.8(10) . . . . ?
F65 C40 C39 F66 1.1(10) . . . . ?
F65 C40 C39 C38 179.8(6) . . . . ?
F53 C48 C47 C52 177.7(7) . . . . ?
F53 C48 C47 B34 3.3(13) . . . . ?
F53 C48 C49 F54 1.9(13) . . . . ?
F53 C48 C49 C50 -178.3(9) . . . . ?
F61 C46 C45 F62 -0.5(10) . . . . ?
F61 C46 C45 C44 -178.2(6) . . . . ?
F58 C43 C44 F59 -1.4(11) . . . . ?
F58 C43 C44 C45 179.0(6) . . . . ?
F63 C36 C35 C40 179.2(6) . . . . ?
F63 C36 C35 B34 7.1(10) . . . . ?
F63 C36 C37 F64 0.3(10) . . . . ?
F63 C36 C37 C38 -179.4(6) . . . . ?
F70 C33 C32 F71 -2.4(12) . . . . ?
F70 C33 C32 C31 178.3(7) . . . . ?
F70 C33 C28 C29 -176.4(7) . . . . ?
F70 C33 C28 B34 -8.2(13) . . . . ?
F66 C39 C38 F67 -1.4(10) . . . . ?
F66 C39 C38 C37 179.0(6) . . . . ?
F72 C31 C32 F71 1.5(12) . . . . ?
F72 C31 C32 C33 -179.2(7) . . . . ?
F72 C31 C30 F69 1.5(13) . . . . ?
F72 C31 C30 C29 179.1(8) . . . . ?
F55 C52 C47 C48 179.7(7) . . . . ?
F55 C52 C47 B34 -5.5(11) . . . . ?
F55 C52 C51 F56 2.0(12) . . . . ?
F55 C52 C51 C50 -180.0(8) . . . . ?
F69 C30 C29 F68 -2.0(12) . . . . ?
F69 C30 C29 C28 179.1(8) . . . . ?
F54 C49 C50 F57 -0.2(15) . . . . ?
F54 C49 C50 C51 179.1(9) . . . . ?
F62 C45 C44 F59 1.5(11) . . . . ?
F62 C45 C44 C43 -178.9(7) . . . . ?
F64 C37 C38 F67 -0.3(10) . . . . ?
F64 C37 C38 C39 179.3(6) . . . . ?
F56 C51 C50 F57 -1.3(15) . . . . ?
F56 C51 C50 C49 179.4(9) . . . . ?
N9 C6 C5 C4 113.3(9) . . . . ?
N9 C6 C5 C8 -145.2(8) . . . . ?
N9 C6 C7 P19 -2.1(11) . . . . ?
N9 C6 C7 C2 -179.0(7) . . . . ?
N9 C10 C15 C14 -177.9(8) . . . . ?
N9 C10 C15 C17 0.6(13) . . . . ?
N9 C10 C11 C12 177.4(8) . . . . ?
N9 C10 C11 C16 -1.2(13) . . . . ?
C36 C35 C40 F65 -178.6(6) . . . . ?
C36 C35 C40 C39 2.1(10) . . . . ?
C36 C35 B34 C41 -131.1(7) . . . . ?
C36 C35 B34 C28 -13.7(10) . . . . ?
C36 C35 B34 C47 106.7(7) . . . . ?
C36 C37 C38 F67 179.4(7) . . . . ?
C36 C37 C38 C39 -1.0(11) . . . . ?
C33 C28 C29 F68 177.8(7) . . . . ?
C33 C28 C29 C30 -3.3(12) . . . . ?
C33 C28 B34 C35 133.0(8) . . . . ?
C33 C28 B34 C41 -104.4(9) . . . . ?
C33 C28 B34 C47 18.2(12) . . . . ?
C42 C43 C44 F59 179.7(7) . . . . ?
C42 C43 C44 C45 0.1(11) . . . . ?
C42 C41 C46 F61 177.2(6) . . . . ?
C42 C41 C46 C45 -4.6(10) . . . . ?
C42 C41 B34 C35 21.0(9) . . . . ?
C42 C41 B34 C28 -104.3(8) . . . . ?
C42 C41 B34 C47 135.2(7) . . . . ?
C31 C30 C29 F68 -179.6(8) . . . . ?
C31 C30 C29 C28 1.5(13) . . . . ?
C6 N9 C10 C15 -94.9(9) . . . . ?
C6 N9 C10 C11 86.9(9) . . . . ?
C6 C5 C4 C3 69.2(9) . . . . ?
C6 C5 C8 C2 -54.4(8) . . . . ?
C6 C7 C2 C8 -38.0(10) . . . . ?
C6 C7 C2 C3 69.2(9) . . . . ?
C35 C36 C37 F64 -177.8(6) . . . . ?
C35 C36 C37 C38 2.5(11) . . . . ?
C35 C40 C39 F66 -179.7(6) . . . . ?
C35 C40 C39 C38 -1.0(11) . . . . ?
C43 C42 C41 C46 3.6(10) . . . . ?
C43 C42 C41 B34 174.3(6) . . . . ?
C40 C35 B34 C41 57.4(8) . . . . ?
C40 C35 B34 C28 174.7(6) . . . . ?
C40 C35 B34 C47 -64.9(8) . . . . ?
C40 C39 C38 F67 179.8(6) . . . . ?
C40 C39 C38 C37 0.3(10) . . . . ?
C41 C42 C43 F58 179.5(6) . . . . ?
C41 C42 C43 C44 -1.6(11) . . . . ?
C41 C46 C45 F62 -178.7(7) . . . . ?
C41 C46 C45 C44 3.5(12) . . . . ?
C46 C41 B34 C35 -168.8(6) . . . . ?
C46 C41 B34 C28 65.8(7) . . . . ?
C46 C41 B34 C47 -54.6(9) . . . . ?
C46 C45 C44 F59 179.4(7) . . . . ?
C46 C45 C44 C43 -1.0(11) . . . . ?
C32 C33 C28 C29 3.4(12) . . . . ?
C32 C33 C28 B34 171.5(8) . . . . ?
C32 C31 C30 F69 -176.9(8) . . . . ?
C32 C31 C30 C29 0.8(13) . . . . ?
C10 N9 C6 C5 1.3(12) . . . . ?
C10 N9 C6 C7 180.0(7) . . . . ?
C10 C15 C14 C13 1.0(14) . . . . ?
C10 C11 C12 C13 0.1(15) . . . . ?
C30 C31 C32 F71 179.9(8) . . . . ?
C30 C31 C32 C33 -0.8(13) . . . . ?
C28 C33 C32 F71 177.8(8) . . . . ?
C28 C33 C32 C31 -1.5(13) . . . . ?
C15 C10 C11 C12 -0.8(13) . . . . ?
C15 C10 C11 C16 -179.4(9) . . . . ?
C15 C14 C13 C12 -1.7(15) . . . . ?
C15 C14 C13 C18 177.5(10) . . . . ?
C29 C28 B34 C35 -59.6(9) . . . . ?
C29 C28 B34 C41 63.0(8) . . . . ?
C29 C28 B34 C47 -174.3(7) . . . . ?
C48 C47 B34 C35 107.6(9) . . . . ?
C48 C47 B34 C41 -12.9(11) . . . . ?
C48 C47 B34 C28 -128.4(9) . . . . ?
C48 C49 C50 F57 -179.9(9) . . . . ?
C48 C49 C50 C51 -0.6(15) . . . . ?
C11 C10 C15 C14 0.3(13) . . . . ?
C11 C10 C15 C17 178.8(9) . . . . ?
C37 C36 C35 C40 -2.8(10) . . . . ?
C37 C36 C35 B34 -174.9(7) . . . . ?
C20 P19 C22 C24 -66.9(8) . . . . ?
C20 P19 C22 C25 56.5(9) . . . . ?
C20 P19 C22 C23 177.1(7) . . . . ?
C20 P19 C7 C6 -112.2(7) . . . . ?
C20 P19 C7 C2 63.4(10) . . . . ?
C5 C6 C7 P19 176.8(6) . . . . ?
C5 C6 C7 C2 -0.1(9) . . . . ?
C5 C4 C3 C2 -4.3(10) . . . . ?
C52 C47 B34 C35 -66.4(8) . . . . ?
C52 C47 B34 C41 173.0(7) . . . . ?
C52 C47 B34 C28 57.6(10) . . . . ?
C52 C51 C50 F57 -179.3(8) . . . . ?
C52 C51 C50 C49 1.4(15) . . . . ?
C47 C48 C49 F54 -179.2(8) . . . . ?
C47 C48 C49 C50 0.5(15) . . . . ?
C47 C52 C51 F56 179.7(8) . . . . ?
C47 C52 C51 C50 -2.2(14) . . . . ?
C22 P19 C20 C21 -170.8(7) . . . . ?
C22 P19 C20 C26 -52.8(8) . . . . ?
C22 P19 C20 C27 70.4(8) . . . . ?
C22 P19 C7 C6 113.7(7) . . . . ?
C22 P19 C7 C2 -70.7(10) . . . . ?
C14 C13 C12 C11 1.2(16) . . . . ?
C51 C52 C47 C48 2.0(13) . . . . ?
C51 C52 C47 B34 176.8(8) . . . . ?
C49 C48 C47 C52 -1.1(12) . . . . ?
C49 C48 C47 B34 -175.4(8) . . . . ?
B34 C35 C40 F65 -5.9(9) . . . . ?
B34 C35 C40 C39 174.9(7) . . . . ?
B34 C41 C46 F61 5.9(9) . . . . ?
B34 C41 C46 C45 -175.9(7) . . . . ?
B34 C28 C29 F68 8.4(11) . . . . ?
B34 C28 C29 C30 -172.6(8) . . . . ?
C17 C15 C14 C13 -177.6(9) . . . . ?
C16 C11 C12 C13 178.7(10) . . . . ?
C7 P19 C20 C21 58.8(7) . . . . ?
C7 P19 C20 C26 176.8(6) . . . . ?
C7 P19 C20 C27 -60.0(7) . . . . ?
C7 P19 C22 C24 63.3(7) . . . . ?
C7 P19 C22 C25 -173.3(8) . . . . ?
C7 P19 C22 C23 -52.6(8) . . . . ?
C7 C6 C5 C4 -65.5(9) . . . . ?
C7 C6 C5 C8 36.0(9) . . . . ?
C7 C2 C8 C5 55.1(8) . . . . ?
C7 C2 C3 C4 -64.4(9) . . . . ?
C4 C5 C8 C2 52.7(8) . . . . ?
C74 C75 C76 C77 -1.8(17) . . . . ?
F86 C80 C85 C84 -178.7(15) . . . . ?
F86 C80 C81 C82 178.4(14) . . . . ?
C75 C74 C73 C78 0.3(16) . . . . ?
C75 C74 C73 F79 177.2(10) . . . . ?
C75 C76 C77 C78 -1.0(17) . . . . ?
C75 C76 C77 F5 180(2) . . . . ?
C18 C13 C12 C11 -178.1(10) . . . . ?
C8 C5 C4 C3 -32.4(10) . . . . ?
C8 C2 C3 C4 41.7(10) . . . . ?
C73 C74 C75 C76 2.2(16) . . . . ?
C73 C78 C77 C76 3.3(17) . . . . ?
C73 C78 C77 F5 -178(3) . . . . ?
C77 C78 C73 C74 -3.0(17) . . . . ?
C77 C78 C73 F79 -179.7(11) . . . . ?
C3 C2 C8 C5 -58.0(8) . . . . ?
C80 C85 C84 C83 -1(3) . . . . ?
C80 C81 C82 C83 1(2) . . . . ?
C85 C80 C81 C82 -3(3) . . . . ?
C81 C80 C85 C84 3(3) . . . . ?
C84 C83 C82 C81 0(3) . . . . ?
C82 C83 C84 C85 0(3) . . . . ?

loop_
_twin_individual_id
_twin_individual_mass_fraction_refined
1 0.9908(6)
2 0.0092(6)

loop_
_exptl_oxdiff_crystal_face_indexfrac_h
_exptl_oxdiff_crystal_face_indexfrac_k
_exptl_oxdiff_crystal_face_indexfrac_l
_exptl_oxdiff_crystal_face_x
_exptl_oxdiff_crystal_face_y
_exptl_oxdiff_crystal_face_z
-0.0007 -0.9986 -0.0006 -0.0121 0.0249 -0.0578
0.0007 0.9986 0.0006 0.0121 -0.0249 0.0578
-0.0001 0.0020 -0.4999 -0.0376 0.0271 0.0196
0.0001 -0.0020 0.4999 0.0376 -0.0271 -0.0196
1.0038 0.9941 0.0007 0.1148 0.0245 0.0574
-1.0038 -0.9941 -0.0007 -0.1148 -0.0245 -0.0574
-1.0015 2.0017 0.0010 -0.0785 -0.0994 0.1159
1.0015 -2.0017 -0.0010 0.0785 0.0994 -0.1159
1.0029 -0.0026 -0.4997 0.0651 0.0766 0.0192
2.0071 1.9940 -1.4982 0.1168 0.1304 0.1736
-1.0029 0.0026 0.4997 -0.0651 -0.0766 -0.0192
-2.0071 -1.9940 1.4982 -0.1168 -0.1304 -0.1736
